data_7709540
loop_
_publ_author_name
'Vorobyev, Vasily'
'Cheplakova, Anastasia M.'
'Stolyarova, Elena D.'
'Komarov, Vladislav Yu'
'Kostin, Gennadiy A.'

_publ_section_title
;
 Metalloligand-based coordination polymer embedding the nitrosyl ruthenium
 complex for photoactive materials with bound nitric oxide.
;
_journal_issue 10
_journal_name_full 'Dalton transactions (Cambridge, England : 2003)'
_journal_page_first 3954
_journal_page_last 3963
_journal_paper_doi 10.1039/d1dt03943a
_journal_volume 51
_journal_year 2022
_chemical_formula_moiety 'C24 H24 N6 O16 Ru2 Zn, 12(H2 O)'
_chemical_formula_sum 'C24 H48 N6 O28 Ru2 Zn'
_chemical_formula_weight 1136.19
_space_group_crystal_system triclinic
_space_group_IT_number 2
_space_group_name_Hall '-P 1'
_space_group_name_H-M_alt 'P -1'
_atom_sites_solution_hydrogens geom
_atom_sites_solution_primary dual
_audit_creation_date 2020-05-03
_audit_creation_method
;
Olex2 1.3
(compiled 2020.02.04 svn.rd84adfe8 for OlexSys, GUI svn.r6032)
;
_audit_update_record
;
2022-01-09 deposited with the CCDC.	2022-02-02 downloaded from the CCDC.
;
_cell_angle_alpha 71.157(7)
_cell_angle_beta 72.824(6)
_cell_angle_gamma 73.170(7)
_cell_formula_units_Z 1
_cell_length_a 9.0341(19)
_cell_length_b 9.664(2)
_cell_length_c 12.968(3)
_cell_measurement_reflns_used 2426
_cell_measurement_temperature 150(2)
_cell_measurement_theta_max 26.10
_cell_measurement_theta_min 2.42
_cell_volume 999.8(4)
_computing_cell_refinement 'Bruker SAINT'
_computing_data_collection 'Bruker APEX2'
_computing_data_reduction 'Bruker SAINT'
_computing_molecular_graphics 'Olex2 1.3 (Dolomanov et al., 2009)'
_computing_publication_material 'Olex2 1.3 (Dolomanov et al., 2009)'
_computing_structure_refinement 'SHELXL 2014/7 (Sheldrick, 2015)'
_computing_structure_solution 'SHELXT 2014/5 (Sheldrick, 2014)'
_diffrn_ambient_temperature 150(2)
_diffrn_detector_area_resol_mean 8
_diffrn_measured_fraction_theta_full 0.994
_diffrn_measured_fraction_theta_max 0.995
_diffrn_measurement_device_type 'Bruker SMART APEX CCD area detector'
_diffrn_measurement_method '\w and \f scans'
_diffrn_radiation_monochromator graphite
_diffrn_radiation_type MoK\a
_diffrn_radiation_wavelength 0.71073
_diffrn_reflns_av_R_equivalents 0.0764
_diffrn_reflns_av_unetI/netI 0.0910
_diffrn_reflns_Laue_measured_fraction_full 0.994
_diffrn_reflns_Laue_measured_fraction_max 0.995
_diffrn_reflns_limit_h_max 11
_diffrn_reflns_limit_h_min -11
_diffrn_reflns_limit_k_max 8
_diffrn_reflns_limit_k_min -12
_diffrn_reflns_limit_l_max 17
_diffrn_reflns_limit_l_min -17
_diffrn_reflns_number 14736
_diffrn_reflns_point_group_measured_fraction_full 0.994
_diffrn_reflns_point_group_measured_fraction_max 0.995
_diffrn_reflns_theta_full 25.242
_diffrn_reflns_theta_max 27.877
_diffrn_reflns_theta_min 1.702
_diffrn_source 'sealed tube'
_diffrn_source_current 40.0
_diffrn_source_power 2.0
_diffrn_source_voltage 50.0
_exptl_absorpt_coefficient_mu 1.448
_exptl_absorpt_correction_T_max 0.7458
_exptl_absorpt_correction_T_min 0.5417
_exptl_absorpt_correction_type multi-scan
_exptl_absorpt_process_details
;
SADABS-2012/1 (Bruker,2012) was used for absorption correction.
wR2(int) was 0.1021 before and 0.0705 after correction.
The Ratio of minimum to maximum transmission is 0.7263.
The \l/2 correction factor is 0.0015.
;
_exptl_crystal_colour yellow
_exptl_crystal_colour_primary yellow
_exptl_crystal_density_diffrn 1.887
_exptl_crystal_description plate
_exptl_crystal_F_000 576
_exptl_crystal_size_max 0.538
_exptl_crystal_size_mid 0.515
_exptl_crystal_size_min 0.278
_refine_diff_density_max 3.192
_refine_diff_density_min -2.081
_refine_diff_density_rms 0.205
_refine_ls_extinction_method none
_refine_ls_goodness_of_fit_ref 1.034
_refine_ls_hydrogen_treatment constr
_refine_ls_matrix_type full
_refine_ls_number_parameters 277
_refine_ls_number_reflns 4747
_refine_ls_number_restraints 90
_refine_ls_restrained_S_all 1.025
_refine_ls_R_factor_all 0.0816
_refine_ls_R_factor_gt 0.0608
_refine_ls_shift/su_max 0.001
_refine_ls_shift/su_mean 0.000
_refine_ls_structure_factor_coef Fsqd
_refine_ls_weighting_details 'w=1/[\s^2^(Fo^2^)+(0.0657P)^2^+5.2045P] where P=(Fo^2^+2Fc^2^)/3'
_refine_ls_weighting_scheme calc
_refine_ls_wR_factor_gt 0.1475
_refine_ls_wR_factor_ref 0.1586
_reflns_Friedel_coverage 0.000
_reflns_number_gt 3730
_reflns_number_total 4747
_reflns_threshold_expression 'I > 2\s(I)'
_cod_data_source_file d1dt03943a2.cif
_cod_data_source_block sn840_150k_le
_cod_depositor_comments 'Adding full bibliography for 7709540.cif.'
_cod_original_cell_volume 999.9(4)
_cod_database_code 7709540
_shelx_shelxl_version_number 2014/7
_shelx_space_group_comment
;
The symmetry employed for this shelxl refinement is uniquely defined
by the following loop, which should always be used as a source of
symmetry information in preference to the above space-group names.
They are only intended as comments.
;
_shelx_estimated_absorpt_t_max 0.689
_shelx_estimated_absorpt_t_min 0.510
_exptl_absorpt_special_details
;
The large crystal size was used intentionally due to weak diffraction 
 ability of the sample. The fine-focus X-ray tube with 0.6 mm
 collimator was used to cover the whole crystal. 
 mu*r of ~0.4 is adequate to use the multiscan absorption correction. 
;
_olex2_refinement_description
;
1. Fixed Uiso
 At 1.2 times of:
  All C(H) groups
2. Rigid body (RIGU) restrains
 N2, C21, C22, C23, C24, C25, C26
 with sigma for 1-2 distances of 0.005 and sigma for 1-3 distances of 0.005
 N1, C11, C12, C13, C14, C15, C16
 with sigma for 1-2 distances of 0.005 and sigma for 1-3 distances of 0.005
3.a Aromatic/amide H refined with riding coordinates:
 C11(H11), C12(H12), C14(H14), C15(H15), C21(H21), C22(H22), C24(H24), C25(H25)
;
_olex2_submission_special_instructions 'No special instructions were received'

loop_
_space_group_symop_operation_xyz
'x, y, z'
'-x, -y, -z'

loop_
_atom_site_label
_atom_site_type_symbol
_atom_site_fract_x
_atom_site_fract_y
_atom_site_fract_z
_atom_site_U_iso_or_equiv
_atom_site_adp_type
_atom_site_occupancy
_atom_site_site_symmetry_order
_atom_site_calc_flag
_atom_site_refinement_flags_posn
_atom_site_refinement_flags_adp
_atom_site_refinement_flags_occupancy
_atom_site_disorder_assembly
_atom_site_disorder_group
_atom_site_attached_hydrogens
Ru1 Ru 0.44154(5) 0.51281(5) 0.76711(4) 0.00876(14) Uani 1 1 d . . . . . .
Zn1 Zn 0.5000 0.5000 1.0000 0.0101(2) Uani 1 2 d S . P . . .
O1 O 0.6156(5) 0.4783(5) 0.8383(3) 0.0107(8) Uani 1 1 d . . . . . 1
O2 O 0.3111(4) 0.5375(5) 0.9186(3) 0.0135(9) Uani 1 1 d . . . . . 1
O3 O 0.1893(5) 0.5444(6) 0.6614(4) 0.0242(10) Uani 1 1 d . . . . . .
O4 O 0.6129(5) 0.4687(5) 0.6241(3) 0.0115(8) Uani 1 1 d . . . . . 2
O11 O 0.5002(5) -0.2680(5) 0.9456(3) 0.0142(8) Uani 1 1 d . . . . . .
O12 O 0.2401(5) -0.1827(5) 0.9466(3) 0.0164(9) Uani 1 1 d . . . . . .
O21 O 0.6226(5) 1.2327(5) 0.5599(3) 0.0163(9) Uani 1 1 d . . . . . .
O22 O 0.3693(5) 1.2949(5) 0.5490(3) 0.0166(9) Uani 1 1 d . . . . . .
N1 N 0.4314(5) 0.2893(5) 0.8315(4) 0.0093(9) Uani 1 1 d . U . . . .
N2 N 0.4587(5) 0.7389(5) 0.7061(4) 0.0083(9) Uani 1 1 d . U . . . .
N3 N 0.2837(6) 0.5390(6) 0.7045(4) 0.0140(10) Uani 1 1 d . . . . . .
C11 C 0.5598(7) 0.1759(7) 0.8216(5) 0.0112(11) Uani 1 1 d . U . . . .
H11 H 0.6615 0.1992 0.7887 0.013 Uiso 1 1 calc R U . . . .
C12 C 0.5487(7) 0.0282(7) 0.8575(4) 0.0116(11) Uani 1 1 d . U . . . .
H12 H 0.6414 -0.0489 0.8504 0.014 Uiso 1 1 calc R U . . . .
C13 C 0.3990(7) -0.0074(7) 0.9046(5) 0.0121(11) Uani 1 1 d . U . . . .
C14 C 0.2688(7) 0.1080(7) 0.9187(5) 0.0154(12) Uani 1 1 d . U . . . .
H14 H 0.1661 0.0874 0.9523 0.018 Uiso 1 1 calc R U . . . .
C15 C 0.2891(7) 0.2544(7) 0.8834(5) 0.0148(12) Uani 1 1 d . U . . . .
H15 H 0.1995 0.3326 0.8964 0.018 Uiso 1 1 calc R U . . . .
C16 C 0.3784(7) -0.1666(7) 0.9358(4) 0.0136(11) Uani 1 1 d . U . . . .
C21 C 0.5989(7) 0.7784(7) 0.6808(5) 0.0134(11) Uani 1 1 d . U . . . .
H21 H 0.6907 0.7029 0.6940 0.016 Uiso 1 1 calc R U . . . .
C22 C 0.6133(7) 0.9253(7) 0.6361(5) 0.0118(11) Uani 1 1 d . U . . . .
H22 H 0.7145 0.9493 0.6169 0.014 Uiso 1 1 calc R U . . . .
C23 C 0.4803(7) 1.0381(7) 0.6192(4) 0.0113(11) Uani 1 1 d . U . . . .
C24 C 0.3348(7) 0.9976(7) 0.6474(4) 0.0114(11) Uani 1 1 d . U . . . .
H24 H 0.2410 1.0719 0.6375 0.014 Uiso 1 1 calc R U . . . .
C25 C 0.3282(7) 0.8482(7) 0.6900(5) 0.0126(11) Uani 1 1 d . U . . . .
H25 H 0.2286 0.8213 0.7087 0.015 Uiso 1 1 calc R U . . . .
C26 C 0.4923(7) 1.2019(7) 0.5708(5) 0.0129(11) Uani 1 1 d . U . . . .
O1W O -0.0509(5) 0.6527(6) 0.4518(4) 0.0270(11) Uani 1 1 d . . . . . 2
O2W O 0.0516(6) 0.8475(6) 0.5202(4) 0.0271(11) Uani 1 1 d . . . . . 2
O3W O -0.0688(6) 0.8038(6) 0.7577(4) 0.0315(12) Uani 1 1 d . . . . . 2
O4W O -0.0048(5) 1.0017(6) 0.8455(4) 0.0267(11) Uani 1 1 d . . . . . 2
O5W O -0.0893(5) 0.3067(6) 0.7818(4) 0.0247(10) Uani 1 1 d . . . . . 2
O6W O -0.0589(5) 0.5133(6) 0.8874(4) 0.0268(11) Uani 1 1 d . . . . . 2

loop_
_atom_site_aniso_label
_atom_site_aniso_U_11
_atom_site_aniso_U_22
_atom_site_aniso_U_33
_atom_site_aniso_U_23
_atom_site_aniso_U_13
_atom_site_aniso_U_12
Ru1 0.0156(2) 0.0044(2) 0.0076(2) -0.00121(16) -0.00258(16) -0.00441(16)
Zn1 0.0166(5) 0.0067(5) 0.0086(4) -0.0018(3) -0.0033(3) -0.0044(4)
O1 0.0195(19) 0.008(2) 0.0072(18) -0.0004(15) -0.0032(15) -0.0077(16)
O2 0.0077(18) 0.023(2) 0.0107(19) -0.0112(17) -0.0030(15) 0.0035(16)
O3 0.023(2) 0.027(3) 0.028(3) -0.011(2) -0.010(2) -0.005(2)
O4 0.016(2) 0.010(2) 0.0078(18) -0.0025(15) 0.0017(15) -0.0048(16)
O11 0.024(2) 0.004(2) 0.016(2) -0.0003(16) -0.0079(17) -0.0035(17)
O12 0.021(2) 0.011(2) 0.017(2) -0.0051(17) -0.0018(17) -0.0050(17)
O21 0.022(2) 0.009(2) 0.018(2) -0.0044(17) -0.0014(17) -0.0074(17)
O22 0.021(2) 0.007(2) 0.019(2) 0.0001(17) -0.0023(17) -0.0050(17)
N1 0.016(2) 0.004(2) 0.009(2) -0.0004(17) -0.0046(17) -0.0040(17)
N2 0.014(2) 0.004(2) 0.007(2) -0.0002(17) -0.0022(17) -0.0034(17)
N3 0.016(2) 0.014(3) 0.010(2) -0.007(2) -0.0033(19) 0.005(2)
C11 0.017(3) 0.008(3) 0.010(2) -0.002(2) -0.006(2) -0.002(2)
C12 0.019(3) 0.008(3) 0.007(2) -0.002(2) -0.003(2) -0.003(2)
C13 0.023(3) 0.008(3) 0.008(2) -0.001(2) -0.005(2) -0.006(2)
C14 0.022(3) 0.012(3) 0.016(3) -0.008(2) -0.001(2) -0.008(2)
C15 0.022(3) 0.011(3) 0.012(3) -0.005(2) -0.002(2) -0.005(2)
C16 0.027(3) 0.010(3) 0.005(2) 0.000(2) -0.004(2) -0.009(2)
C21 0.015(3) 0.010(3) 0.019(3) -0.003(2) -0.006(2) -0.005(2)
C22 0.018(3) 0.012(3) 0.011(3) -0.005(2) -0.003(2) -0.008(2)
C23 0.019(3) 0.009(3) 0.008(2) -0.004(2) -0.001(2) -0.006(2)
C24 0.016(3) 0.009(3) 0.009(2) -0.001(2) -0.003(2) -0.002(2)
C25 0.017(3) 0.010(3) 0.010(3) -0.001(2) -0.001(2) -0.006(2)
C26 0.020(3) 0.014(3) 0.006(2) -0.004(2) 0.000(2) -0.008(2)
O1W 0.026(2) 0.026(3) 0.030(3) -0.007(2) -0.005(2) -0.009(2)
O2W 0.031(3) 0.021(3) 0.028(3) -0.003(2) -0.006(2) -0.008(2)
O3W 0.037(3) 0.027(3) 0.034(3) -0.009(2) -0.010(2) -0.009(2)
O4W 0.027(2) 0.020(3) 0.035(3) -0.010(2) -0.006(2) -0.004(2)
O5W 0.023(2) 0.018(3) 0.032(3) -0.012(2) -0.004(2) 0.0009(19)
O6W 0.023(2) 0.032(3) 0.025(2) -0.009(2) 0.000(2) -0.010(2)

loop_
_atom_type_symbol
_atom_type_description
_atom_type_scat_dispersion_real
_atom_type_scat_dispersion_imag
_atom_type_scat_source
C C 0.0033 0.0016 'International Tables Vol C Tables 4.2.6.8 and 6.1.1.4'
H H 0.0000 0.0000 'International Tables Vol C Tables 4.2.6.8 and 6.1.1.4'
N N 0.0061 0.0033 'International Tables Vol C Tables 4.2.6.8 and 6.1.1.4'
O O 0.0106 0.0060 'International Tables Vol C Tables 4.2.6.8 and 6.1.1.4'
Ru Ru -1.2594 0.8363 'International Tables Vol C Tables 4.2.6.8 and 6.1.1.4'
Zn Zn 0.2839 1.4301 'International Tables Vol C Tables 4.2.6.8 and 6.1.1.4'

loop_
_exptl_crystal_face_index_h
_exptl_crystal_face_index_k
_exptl_crystal_face_index_l
_exptl_crystal_face_perp_dist
-2.00 2.00 -1.00 0.2540
2.00 -2.00 1.00 0.2010
1.00 1.00 2.00 0.3050
-1.00 -2.00 -2.00 0.2370
1.00 -1.00 1.00 0.2110
1.00 2.00 0.00 0.2320
-1.00 -2.00 0.00 0.1910
0.00 2.00 -1.00 0.2260
-2.00 -1.00 -1.00 0.2570
-1.00 2.00 -2.00 0.2340
1.00 -2.00 2.00 0.1830
0.00 -1.00 1.00 0.1720
2.00 2.00 -1.00 0.2040
-2.00 -2.00 1.00 0.1790
1.00 2.00 -2.00 0.2080
-1.00 -2.00 2.00 0.1620
2.00 0.00 1.00 0.2940
-2.00 0.00 -1.00 0.2790
0.00 1.00 -2.00 0.2260
0.00 -1.00 2.00 0.1840
1.00 1.00 -2.00 0.1940
-1.00 -1.00 2.00 0.1670
1.00 0.00 0.00 0.1940
-1.00 0.00 0.00 0.1890
2.00 0.00 -1.00 0.1090
-2.00 0.00 1.00 0.1390
1.00 0.00 -1.00 0.1560
-1.00 0.00 1.00 0.1690
2.00 -1.00 -1.00 0.1510
-2.00 1.00 1.00 0.1660
1.00 -1.00 -2.00 0.1820
-1.00 1.00 2.00 0.2100
2.00 -2.00 -1.00 0.1810
-2.00 2.00 1.00 0.1710
1.00 -2.00 -2.00 0.1590
-1.00 2.00 2.00 0.2100
0.00 2.00 1.00 0.2450

loop_
_geom_angle_atom_site_label_1
_geom_angle_atom_site_label_2
_geom_angle_atom_site_label_3
_geom_angle
_geom_angle_site_symmetry_1
_geom_angle_site_symmetry_3
_geom_angle_publ_flag
O1 Ru1 O2 81.92(16) . . ?
O1 Ru1 O4 87.85(16) . . ?
O1 Ru1 N1 89.98(17) . . ?
O1 Ru1 N2 87.55(17) . . ?
O2 Ru1 O4 169.39(15) . . ?
O2 Ru1 N1 85.69(18) . . ?
O2 Ru1 N2 93.51(18) . . ?
N1 Ru1 O4 91.52(17) . . ?
N1 Ru1 N2 177.50(18) . . ?
N2 Ru1 O4 88.84(17) . . ?
N3 Ru1 O1 178.4(2) . . ?
N3 Ru1 O2 97.84(19) . . ?
N3 Ru1 O4 92.31(19) . . ?
N3 Ru1 N1 88.5(2) . . ?
N3 Ru1 N2 94.0(2) . . ?
O1 Zn1 O1 180.0 2_667 . ?
O1 Zn1 O2 104.49(15) 2_667 . ?
O1 Zn1 O2 75.51(15) 2_667 2_667 ?
O1 Zn1 O2 75.51(15) . . ?
O1 Zn1 O2 104.49(15) . 2_667 ?
O1 Zn1 O11 89.97(15) 2_667 1_565 ?
O1 Zn1 O11 90.03(15) . 1_565 ?
O1 Zn1 O11 90.03(15) 2_667 2_657 ?
O1 Zn1 O11 89.97(15) . 2_657 ?
O2 Zn1 O2 180.0 2_667 . ?
O11 Zn1 O2 90.60(16) 2_657 2_667 ?
O11 Zn1 O2 89.40(16) 1_565 2_667 ?
O11 Zn1 O2 89.40(16) 2_657 . ?
O11 Zn1 O2 90.60(16) 1_565 . ?
O11 Zn1 O11 180.0 2_657 1_565 ?
Ru1 O1 Zn1 103.40(18) . . ?
Ru1 O2 Zn1 99.17(15) . . ?
C16 O11 Zn1 124.0(4) . 1_545 ?
C11 N1 Ru1 123.4(4) . . ?
C15 N1 Ru1 118.4(4) . . ?
C15 N1 C11 118.1(5) . . ?
C21 N2 Ru1 121.2(4) . . ?
C21 N2 C25 118.3(5) . . ?
C25 N2 Ru1 120.4(4) . . ?
O3 N3 Ru1 173.9(5) . . ?
N1 C11 H11 118.8 . . ?
N1 C11 C12 122.4(5) . . ?
C12 C11 H11 118.8 . . ?
C11 C12 H12 120.4 . . ?
C11 C12 C13 119.3(5) . . ?
C13 C12 H12 120.4 . . ?
C12 C13 C16 121.4(5) . . ?
C14 C13 C12 118.2(5) . . ?
C14 C13 C16 120.4(5) . . ?
C13 C14 H14 120.3 . . ?
C13 C14 C15 119.5(5) . . ?
C15 C14 H14 120.3 . . ?
N1 C15 C14 122.3(6) . . ?
N1 C15 H15 118.9 . . ?
C14 C15 H15 118.9 . . ?
O11 C16 O12 127.0(6) . . ?
O11 C16 C13 116.7(5) . . ?
O12 C16 C13 116.3(5) . . ?
N2 C21 H21 119.0 . . ?
N2 C21 C22 121.9(5) . . ?
C22 C21 H21 119.0 . . ?
C21 C22 H22 120.0 . . ?
C21 C22 C23 120.1(5) . . ?
C23 C22 H22 120.0 . . ?
C22 C23 C24 118.0(5) . . ?
C22 C23 C26 121.3(5) . . ?
C24 C23 C26 120.7(5) . . ?
C23 C24 H24 120.4 . . ?
C25 C24 C23 119.3(5) . . ?
C25 C24 H24 120.4 . . ?
N2 C25 C24 122.3(5) . . ?
N2 C25 H25 118.8 . . ?
C24 C25 H25 118.8 . . ?
O21 C26 C23 117.5(5) . . ?
O22 C26 O21 125.5(6) . . ?
O22 C26 C23 117.0(5) . . ?

loop_
_geom_bond_atom_site_label_1
_geom_bond_atom_site_label_2
_geom_bond_distance
_geom_bond_site_symmetry_2
_geom_bond_publ_flag
Ru1 O1 1.947(4) . ?
Ru1 O2 2.019(4) . ?
Ru1 O4 2.110(4) . ?
Ru1 N1 2.068(5) . ?
Ru1 N2 2.105(5) . ?
Ru1 N3 1.761(5) . ?
Zn1 O1 2.097(4) 2_667 ?
Zn1 O1 2.097(4) . ?
Zn1 O2 2.149(4) . ?
Zn1 O2 2.149(4) 2_667 ?
Zn1 O11 2.123(4) 1_565 ?
Zn1 O11 2.123(4) 2_657 ?
O3 N3 1.131(6) . ?
O11 Zn1 2.123(4) 1_545 ?
O11 C16 1.251(7) . ?
O12 C16 1.265(7) . ?
O21 C26 1.253(7) . ?
O22 C26 1.251(7) . ?
N1 C11 1.353(7) . ?
N1 C15 1.347(7) . ?
N2 C21 1.347(7) . ?
N2 C25 1.353(7) . ?
C11 H11 0.9500 . ?
C11 C12 1.375(8) . ?
C12 H12 0.9500 . ?
C12 C13 1.402(8) . ?
C13 C14 1.380(8) . ?
C13 C16 1.511(8) . ?
C14 H14 0.9500 . ?
C14 C15 1.388(8) . ?
C15 H15 0.9500 . ?
C21 H21 0.9500 . ?
C21 C22 1.377(8) . ?
C22 H22 0.9500 . ?
C22 C23 1.387(8) . ?
C23 C24 1.391(8) . ?
C23 C26 1.526(8) . ?
C24 H24 0.9500 . ?
C24 C25 1.381(8) . ?
C25 H25 0.9500 . ?

loop_
_geom_torsion_atom_site_label_1
_geom_torsion_atom_site_label_2
_geom_torsion_atom_site_label_3
_geom_torsion_atom_site_label_4
_geom_torsion
_geom_torsion_site_symmetry_1
_geom_torsion_site_symmetry_2
_geom_torsion_site_symmetry_3
_geom_torsion_site_symmetry_4
_geom_torsion_publ_flag
Ru1 N1 C11 C12 -174.9(4) . . . . ?
Ru1 N1 C15 C14 173.2(4) . . . . ?
Ru1 N2 C21 C22 177.1(4) . . . . ?
Ru1 N2 C25 C24 -178.3(4) . . . . ?
Zn1 O11 C16 O12 -6.4(8) 1_545 . . . ?
Zn1 O11 C16 C13 175.4(3) 1_545 . . . ?
N1 C11 C12 C13 0.9(8) . . . . ?
N2 C21 C22 C23 2.0(8) . . . . ?
C11 N1 C15 C14 -5.2(8) . . . . ?
C11 C12 C13 C14 -3.5(8) . . . . ?
C11 C12 C13 C16 174.4(5) . . . . ?
C12 C13 C14 C15 1.7(8) . . . . ?
C12 C13 C16 O11 18.2(8) . . . . ?
C12 C13 C16 O12 -160.2(5) . . . . ?
C13 C14 C15 N1 2.7(9) . . . . ?
C14 C13 C16 O11 -163.9(5) . . . . ?
C14 C13 C16 O12 17.6(8) . . . . ?
C15 N1 C11 C12 3.4(8) . . . . ?
C16 C13 C14 C15 -176.2(5) . . . . ?
C21 N2 C25 C24 0.9(8) . . . . ?
C21 C22 C23 C24 -0.6(8) . . . . ?
C21 C22 C23 C26 179.4(5) . . . . ?
C22 C23 C24 C25 -0.5(8) . . . . ?
C22 C23 C26 O21 -8.6(8) . . . . ?
C22 C23 C26 O22 173.8(5) . . . . ?
C23 C24 C25 N2 0.4(8) . . . . ?
C24 C23 C26 O21 171.5(5) . . . . ?
C24 C23 C26 O22 -6.1(8) . . . . ?
C25 N2 C21 C22 -2.1(8) . . . . ?
C26 C23 C24 C25 179.4(5) . . . . ?
